data_7235820
loop_
_publ_author_name
'Klap\"otke, Thomas M.'
'Schmid, Philipp. C.'
'Schnell, Simon'
'Stierstorfer, J\"org'

_publ_section_title
;
 Thermal stabilization of energetic materials by the aromatic
 nitrogen-rich
 4,4&#x2032;,5,5&#x2032;-tetraamino-3,3&#x2032;-bi-1,2,4-triazolium cation
;
_journal_issue 6
_journal_name_full 'Journal of Materials Chemistry A'
_journal_page_first 2658
_journal_paper_doi 10.1039/C4TA05964F
_journal_volume 3
_journal_year 2015
_chemical_formula_moiety 'C4 H10 N10, C2 N8 O2'
_chemical_formula_sum 'C6 H10 N18 O2'
_chemical_formula_weight 366.32
_chemical_name_common '5,5-bis-3,4-diaminotriazolium 5,5-bis(tetrazole-1-oxide) '
_chemical_name_systematic '5,5-bis-3,4-diaminotriazolium 5,5-bis(tetrazole-1-oxide)'
_space_group_IT_number 2
_space_group_name_Hall '-P 1'
_space_group_name_H-M_alt 'P -1'
_symmetry_cell_setting triclinic
_symmetry_Int_Tables_number 2
_symmetry_space_group_name_Hall '-P 1'
_symmetry_space_group_name_H-M 'P -1'
_atom_sites_solution_hydrogens difmap
_atom_sites_solution_primary direct
_atom_sites_solution_secondary difmap
_audit_creation_date
;
'Thu May 15 07:50:59 2014'
;
_audit_creation_method
;
CrysAlisPro, Oxford Diffraction Ltd.,
Version 1.171.35.11 (release 16-05-2011 CrysAlis171 .NET)
(compiled May 16 2011,17:55:39)
;
_audit_update_record
;
2014-10-14 deposited with the CCDC.
2014-12-17 downloaded from the CCDC.
;
_cell_angle_alpha 66.716(9)
_cell_angle_beta 69.319(9)
_cell_angle_gamma 76.365(9)
_cell_formula_units_Z 1
_cell_length_a 6.3741(7)
_cell_length_b 7.8143(8)
_cell_length_c 8.4826(8)
_cell_measurement_reflns_used 755
_cell_measurement_temperature 173(2)
_cell_measurement_theta_max 30.6520
_cell_measurement_theta_min 4.9690
_cell_volume 360.81(7)
_computing_cell_refinement
;
CrysAlisPro, Agilent Technologies,
Version 1.171.35.11 (release 16-05-2011 CrysAlis171 .NET)
(compiled May 16 2011,17:55:39)
;
_computing_data_collection
;
CrysAlisPro, Agilent Technologies,
Version 1.171.35.11 (release 16-05-2011 CrysAlis171 .NET)
(compiled May 16 2011,17:55:39)
;
_computing_data_reduction
;
CrysAlisPro, Agilent Technologies,
Version 1.171.35.11 (release 16-05-2011 CrysAlis171 .NET)
(compiled May 16 2011,17:55:39)
;
_computing_molecular_graphics
;
'ORTEP (M. N. Burnett, C. K. Johnson, ORTEP-III: Oak Ridge Thermal Ellipsoid
# Plot Program for Crystal Structure Illustrations, Oak Ridge National
# Laboratory Report ORNL-6895, 1996). Windows version (L. J. Farrugia, Univ.
# Glasgow) used --- SCHAKAL (E. Keller, University of  Freiburg (Breisgau),
# Germany, 1995)'
;
_computing_publication_material
;PLATON (A. L. Spek, Acta Crystallogr, Sect. A, 1990, 46, C34, 1995 version).
# --- T.B.Cohen, Pure Appl. Chem. 1996,68,2339-2359 (atomic masses).
;
_computing_structure_refinement 'SHELXL-97 (Sheldrick, 1997)'
_computing_structure_solution SIR-92
_diffrn_ambient_temperature 173
_diffrn_detector_area_resol_mean 15.9809
_diffrn_measured_fraction_theta_full 0.996
_diffrn_measured_fraction_theta_max 0.996
_diffrn_measurement_device 'CCD camera on \k-goniostat'
_diffrn_measurement_device_type 'Xcalibur, Sapphire3'
_diffrn_measurement_method '\w scans'
_diffrn_orient_matrix_UB_11 0.0556639000
_diffrn_orient_matrix_UB_12 -0.0854077000
_diffrn_orient_matrix_UB_13 -0.0131719000
_diffrn_orient_matrix_UB_21 0.1053569000
_diffrn_orient_matrix_UB_22 0.0279096000
_diffrn_orient_matrix_UB_23 -0.0145237000
_diffrn_orient_matrix_UB_31 -0.0113173000
_diffrn_orient_matrix_UB_32 -0.0426048000
_diffrn_orient_matrix_UB_33 0.0931157000
_diffrn_radiation_collimation 0.5
_diffrn_radiation_monochromator graphite
_diffrn_radiation_source 'Enhance (Mo) X-ray Source'
_diffrn_radiation_type 'Mo K\a'
_diffrn_radiation_wavelength 0.71073
_diffrn_reflns_av_R_equivalents 0.0302
_diffrn_reflns_av_sigmaI/netI 0.0521
_diffrn_reflns_limit_h_max 7
_diffrn_reflns_limit_h_min -7
_diffrn_reflns_limit_k_max 9
_diffrn_reflns_limit_k_min -9
_diffrn_reflns_limit_l_max 10
_diffrn_reflns_limit_l_min -10
_diffrn_reflns_number 2719
_diffrn_reflns_theta_full 26.50
_diffrn_reflns_theta_max 26.50
_diffrn_reflns_theta_min 4.22
_diffrn_source_current 40
_diffrn_source_type 'Spellman generator'
_diffrn_source_voltage 50
_exptl_absorpt_coefficient_mu 0.137
_exptl_absorpt_correction_T_max 1.00000
_exptl_absorpt_correction_T_min 0.92154
_exptl_absorpt_correction_type multi-scan
_exptl_absorpt_process_details
;
CrysAlisPro, Agilent Technologies,
Version 1.171.35.11 (release 16-05-2011 CrysAlis171 .NET)
(compiled May 16 2011,17:55:39)
Empirical absorption correction using spherical harmonics,
 implemented in SCALE3 ABSPACK scaling algorithm.
;
_exptl_crystal_colour colorless
_exptl_crystal_density_diffrn 1.686
_exptl_crystal_density_method 'not measured'
_exptl_crystal_description block
_exptl_crystal_F_000 188
_exptl_crystal_size_max 0.10
_exptl_crystal_size_mid 0.10
_exptl_crystal_size_min 0.03
_refine_diff_density_max 0.229
_refine_diff_density_min -0.203
_refine_diff_density_rms 0.050
_refine_ls_extinction_method none
_refine_ls_goodness_of_fit_ref 1.017
_refine_ls_hydrogen_treatment refall
_refine_ls_matrix_type full
_refine_ls_number_parameters 138
_refine_ls_number_reflns 1478
_refine_ls_number_restraints 0
_refine_ls_restrained_S_all 1.017
_refine_ls_R_factor_all 0.0631
_refine_ls_R_factor_gt 0.0403
_refine_ls_shift/su_max 0.000
_refine_ls_shift/su_mean 0.000
_refine_ls_structure_factor_coef Fsqd
_refine_ls_weighting_details 'calc w=1/[\s^2^(Fo^2^)+(0.0386P)^2^+0.0279P] where P=(Fo^2^+2Fc^2^)/3'
_refine_ls_weighting_scheme calc
_refine_ls_wR_factor_gt 0.0842
_refine_ls_wR_factor_ref 0.0950
_reflns_number_gt 1099
_reflns_number_total 1478
_reflns_threshold_expression >2sigma(I)
_cod_data_source_file c4ta05964f2.cif
_cod_data_source_block jx134
_cod_original_cell_volume 360.81(6)
_cod_original_sg_symbol_Hall -P1
_cod_database_code 7235820

loop_
_symmetry_equiv_pos_as_xyz
'x, y, z'
'-x, -y, -z'

loop_
_atom_site_label
_atom_site_type_symbol
_atom_site_fract_x
_atom_site_fract_y
_atom_site_fract_z
_atom_site_U_iso_or_equiv
_atom_site_adp_type
_atom_site_occupancy
_atom_site_symmetry_multiplicity
_atom_site_calc_flag
N5 N -0.1982(3) 0.3285(2) 0.5890(2) 0.0255(4) Uani 1 1 d
N6 N -0.1417(3) 0.1383(2) 0.6634(2) 0.0252(4) Uani 1 1 d
N7 N 0.1609(2) 0.2641(2) 0.5835(2) 0.0184(4) Uani 1 1 d
N8 N 0.1886(3) -0.0652(2) 0.7164(3) 0.0290(4) Uani 1 1 d
N9 N 0.3901(3) 0.2695(2) 0.5541(3) 0.0206(4) Uani 1 1 d
C2 C 0.0743(3) 0.0989(3) 0.6607(2) 0.0199(4) Uani 1 1 d
C3 C -0.0116(3) 0.4005(2) 0.5416(2) 0.0197(4) Uani 1 1 d
O1 O 0.3610(2) 0.17458(18) 0.24111(17) 0.0279(4) Uani 1 1 d
N1 N 0.3352(3) 0.2970(2) 0.0872(2) 0.0212(4) Uani 1 1 d
N2 N 0.1996(3) 0.2706(2) 0.0100(2) 0.0246(4) Uani 1 1 d
N3 N 0.2066(3) 0.4155(2) -0.1385(2) 0.0260(4) Uani 1 1 d
N4 N 0.3440(3) 0.5342(2) -0.1595(2) 0.0238(4) Uani 1 1 d
C1 C 0.4234(3) 0.4597(2) -0.0178(2) 0.0198(4) Uani 1 1 d
H8A H 0.112(4) -0.166(3) 0.788(3) 0.048(7) Uiso 1 1 d
H8B H 0.337(4) -0.076(3) 0.718(3) 0.046(7) Uiso 1 1 d
H9A H 0.399(4) 0.342(3) 0.614(3) 0.030(6) Uiso 1 1 d
H6 H -0.247(5) 0.043(4) 0.706(3) 0.067(8) Uiso 1 1 d
H9B H 0.448(4) 0.324(3) 0.433(4) 0.049(7) Uiso 1 1 d

loop_
_atom_site_aniso_label
_atom_site_aniso_U_11
_atom_site_aniso_U_22
_atom_site_aniso_U_33
_atom_site_aniso_U_23
_atom_site_aniso_U_13
_atom_site_aniso_U_12
N5 0.0204(9) 0.0144(9) 0.0386(10) -0.0019(7) -0.0125(7) -0.0029(7)
N6 0.0195(9) 0.0121(8) 0.0392(10) 0.0002(7) -0.0122(7) -0.0035(7)
N7 0.0136(8) 0.0140(8) 0.0262(9) -0.0037(7) -0.0075(7) -0.0022(6)
N8 0.0203(10) 0.0127(9) 0.0449(11) 0.0009(8) -0.0106(8) -0.0032(7)
N9 0.0129(8) 0.0191(9) 0.0271(10) -0.0031(7) -0.0067(7) -0.0040(7)
C2 0.0177(10) 0.0143(9) 0.0254(10) -0.0032(8) -0.0068(8) -0.0030(8)
C3 0.0162(9) 0.0145(10) 0.0273(10) -0.0038(8) -0.0096(8) -0.0008(8)
O1 0.0305(8) 0.0190(7) 0.0288(8) 0.0067(6) -0.0154(6) -0.0091(6)
N1 0.0201(9) 0.0160(8) 0.0240(9) -0.0018(7) -0.0074(7) -0.0034(7)
N2 0.0247(9) 0.0204(9) 0.0290(9) -0.0041(7) -0.0108(7) -0.0063(7)
N3 0.0284(10) 0.0220(9) 0.0267(9) -0.0041(7) -0.0090(7) -0.0075(8)
N4 0.0248(9) 0.0194(9) 0.0274(9) -0.0050(7) -0.0100(7) -0.0042(7)
C1 0.0170(10) 0.0136(10) 0.0245(10) -0.0037(8) -0.0042(8) -0.0018(8)

loop_
_atom_type_symbol
_atom_type_description
_atom_type_scat_dispersion_real
_atom_type_scat_dispersion_imag
_atom_type_scat_source
C C 0.0033 0.0016 'International Tables Vol C Tables 4.2.6.8 and 6.1.1.4'
N N 0.0061 0.0033 'International Tables Vol C Tables 4.2.6.8 and 6.1.1.4'
O O 0.0106 0.0060 'International Tables Vol C Tables 4.2.6.8 and 6.1.1.4'
H H 0.0000 0.0000 'International Tables Vol C Tables 4.2.6.8 and 6.1.1.4'

loop_
_geom_angle_atom_site_label_1
_geom_angle_atom_site_label_2
_geom_angle_atom_site_label_3
_geom_angle
_geom_angle_site_symmetry_3
C3 N5 N6 104.18(15) .
C2 N6 N5 111.43(15) .
C2 N6 H6 124.7(16) .
N5 N6 H6 123.8(16) .
C2 N7 C3 106.72(15) .
C2 N7 N9 120.24(15) .
C3 N7 N9 132.98(15) .
C2 N8 H8A 118.8(16) .
C2 N8 H8B 121.5(15) .
H8A N8 H8B 116(2) .
N7 N9 H9A 107.3(13) .
N7 N9 H9B 105.3(15) .
H9A N9 H9B 111(2) .
N8 C2 N6 128.83(17) .
N8 C2 N7 124.90(17) .
N6 C2 N7 106.25(16) .
N5 C3 N7 111.42(15) .
N5 C3 C3 124.5(2) 2_566
N7 C3 C3 124.1(2) 2_566
O1 N1 N2 120.83(14) .
O1 N1 C1 130.96(16) .
N2 N1 C1 108.21(15) .
N3 N2 N1 106.55(14) .
N2 N3 N4 110.70(15) .
C1 N4 N3 106.27(15) .
N4 C1 N1 108.27(16) .
N4 C1 C1 125.9(2) 2_665
N1 C1 C1 125.8(2) 2_665

loop_
_geom_bond_atom_site_label_1
_geom_bond_atom_site_label_2
_geom_bond_distance
_geom_bond_site_symmetry_2
N5 C3 1.300(2) .
N5 N6 1.380(2) .
N6 C2 1.331(2) .
N6 H6 0.99(3) .
N7 C2 1.346(2) .
N7 C3 1.377(2) .
N7 N9 1.400(2) .
N8 C2 1.312(2) .
N8 H8A 0.91(2) .
N8 H8B 0.93(3) .
N9 H9A 0.92(2) .
N9 H9B 0.92(3) .
C3 C3 1.451(3) 2_566
O1 N1 1.3175(19) .
N1 N2 1.345(2) .
N1 C1 1.347(2) .
N2 N3 1.314(2) .
N3 N4 1.342(2) .
N4 C1 1.333(2) .
C1 C1 1.445(4) 2_665

loop_
_geom_hbond_atom_site_label_D
_geom_hbond_atom_site_label_H
_geom_hbond_atom_site_label_A
_geom_hbond_distance_DH
_geom_hbond_distance_HA
_geom_hbond_distance_DA
_geom_hbond_angle_DHA
_geom_hbond_site_symmetry_A
N8 H8A N2 0.91(2) 2.19(3) 2.993(2) 147(2) 2_556
N8 H8A N4 0.91(2) 2.42(2) 2.925(2) 114.9(19) 1_546
N8 H8B O1 0.93(3) 2.00(3) 2.904(2) 164(2) 2_656
N9 H9A N3 0.92(2) 2.25(2) 3.006(3) 139.7(18) 1_556
N6 H6 O1 0.99(3) 1.83(3) 2.799(2) 162(2) 2_556
N6 H6 N1 0.99(3) 2.60(3) 3.466(2) 145(2) 2_556
N9 H9B N4 0.92(3) 2.20(3) 3.097(2) 166(2) 2_665
N9 H9B O1 0.92(3) 2.60(2) 3.099(2) 115.0(18) .

loop_
_geom_torsion_atom_site_label_1
_geom_torsion_atom_site_label_2
_geom_torsion_atom_site_label_3
_geom_torsion_atom_site_label_4
_geom_torsion
_geom_torsion_site_symmetry_4
C3 N5 N6 C2 0.3(2) .
N5 N6 C2 N8 -178.76(19) .
N5 N6 C2 N7 -0.2(2) .
C3 N7 C2 N8 178.64(19) .
N9 N7 C2 N8 1.2(3) .
C3 N7 C2 N6 0.0(2) .
N9 N7 C2 N6 -177.45(16) .
N6 N5 C3 N7 -0.3(2) .
N6 N5 C3 C3 -179.1(2) 2_566
C2 N7 C3 N5 0.2(2) .
N9 N7 C3 N5 177.19(19) .
C2 N7 C3 C3 179.0(2) 2_566
N9 N7 C3 C3 -4.0(4) 2_566
O1 N1 N2 N3 179.18(15) .
C1 N1 N2 N3 -0.2(2) .
N1 N2 N3 N4 0.3(2) .
N2 N3 N4 C1 -0.4(2) .
N3 N4 C1 N1 0.2(2) .
N3 N4 C1 C1 -179.3(2) 2_665
O1 N1 C1 N4 -179.30(17) .
N2 N1 C1 N4 -0.1(2) .
O1 N1 C1 C1 0.2(4) 2_665
N2 N1 C1 C1 179.5(2) 2_665
